data_7159107
loop_
_publ_author_name
'Hsueh, Nai-Chen'
'Chen, Kuan-Ting'
'Chang, Meng-Yang'

_publ_section_title
;
 Tandem <i>C</i>- and <i>O</i>-alkylative annulation of
 &#x3b2;-ketosulfones with 1,2-bisbromomethyl arenes: one-pot construction
 of sulfonyl indanes and dioxadibenzofused macrocycles.
;
_journal_issue 7
_journal_name_full 'Organic &amp; biomolecular chemistry'
_journal_page_first 1487
_journal_page_last 1500
_journal_paper_doi 10.1039/d2ob02199d
_journal_volume 21
_journal_year 2023
_chemical_formula_moiety 'C29 H24 O3 S'
_chemical_formula_sum 'C29 H24 O3 S'
_chemical_formula_weight 452.54
_space_group_crystal_system triclinic
_space_group_IT_number 2
_space_group_name_Hall '-P 1'
_space_group_name_H-M_alt 'P -1'
_atom_sites_solution_hydrogens geom
_atom_sites_solution_primary dual
_audit_creation_date 2020-10-19
_audit_creation_method
;
Olex2 1.3-ac4
(compiled 2019.04.23 svn.r3594 for Rigaku Oxford Diffraction, GUI svn.r5739)
;
_audit_update_record
;
2020-11-03 deposited with the CCDC.	2023-01-13 downloaded from the CCDC.
;
_cell_angle_alpha 113.403(2)
_cell_angle_beta 103.061(2)
_cell_angle_gamma 99.138(2)
_cell_formula_units_Z 2
_cell_length_a 9.6718(3)
_cell_length_b 10.5127(2)
_cell_length_c 12.8470(3)
_cell_measurement_reflns_used 19957
_cell_measurement_temperature 113(2)
_cell_measurement_theta_max 26.7830
_cell_measurement_theta_min 2.1280
_cell_volume 1121.72(6)
_computing_cell_refinement 'CrysAlisPro 1.171.41.56a (Rigaku OD, 2020)'
_computing_data_collection 'CrysAlisPro 1.171.41.56a (Rigaku OD, 2020)'
_computing_data_reduction 'CrysAlisPro 1.171.41.56a (Rigaku OD, 2020)'
_computing_molecular_graphics 'Olex2 (Dolomanov et al., 2009)'
_computing_publication_material 'Olex2 (Dolomanov et al., 2009)'
_computing_structure_refinement 'ShelXL (Sheldrick, 2015)'
_computing_structure_solution 'ShelXT (Sheldrick, 2015)'
_diffrn_ambient_temperature 113(2)
_diffrn_detector 'Hybrid Pixel Array Detector'
_diffrn_detector_area_resol_mean 10.0000
_diffrn_measured_fraction_theta_full 0.998
_diffrn_measured_fraction_theta_max 0.998
_diffrn_measurement_details
;
List of Runs (angles in degrees, time in seconds):

  # Type    Start    End  Width  t~exp~   \w     \q     \k     \f   Frames
#--------------------------------------------------------------------------
  1  \w    -79.00  45.00   0.50    2.92    --   10.60 -44.00  22.00  248
  2  \w    -24.00 100.00   0.50    2.92    --   10.60  44.00 173.00  248
  3  \w   -100.00  23.00   0.50    2.92    --  -10.90 -44.00  22.00  246
  4  \w    -45.00  78.00   0.50    2.92    --  -10.90  44.00 173.00  246
  5  \w    -17.00 100.00   0.50    2.92    --   10.60  82.00 -60.00  234
  6  \w    -15.00 100.00   0.50    2.92    --   10.60  77.00-150.00  230
  7  \w    -15.00 100.00   0.50    2.92    --   10.60  77.00 -90.00  230
  8  \w    -17.00 100.00   0.50    2.92    --   10.60  82.00 120.00  234
  9  \w    -17.00 100.00   0.50    2.92    --   10.60  82.00-150.00  234
 10  \w    -27.00 100.00   0.50    2.92    --   10.60  38.00-120.00  254
 11  \w   -100.00  17.00   0.50    2.92    --  -10.90 -82.00  30.00  234
 12  \w   -100.00  17.00   0.50    2.92    --  -10.90 -82.00 120.00  234
 13  \w   -100.00  17.00   0.50    2.92    --  -10.90 -82.00 -30.00  234
 14  \w   -100.00   3.00   0.50    2.92    --  -10.90 -57.00   0.00  206
 15  \w     -9.00  16.00   0.50    2.92    --  -10.90 -82.00 -90.00   50
 16  \w    -98.00 -60.00   0.50    2.92    --  -10.90 -82.00 -90.00   76
 17  \w     33.00  78.00   0.50    2.92    --  -10.90  82.00 -90.00   90
 18  \w    -36.00  16.00   0.50    2.92    --  -10.90  82.00 -90.00  104
;
_diffrn_measurement_device 'four-circle diffractometer'
_diffrn_measurement_device_type 'XtaLAB Pro II AFC12 (RINC): Kappa single'
_diffrn_measurement_method '\w scans'
_diffrn_orient_matrix_type 'CrysAlisPro convention (1999,Acta A55,543-557)'
_diffrn_orient_matrix_UB_11 -0.0718366000
_diffrn_orient_matrix_UB_12 -0.0022286000
_diffrn_orient_matrix_UB_13 0.0049151000
_diffrn_orient_matrix_UB_21 -0.0221227000
_diffrn_orient_matrix_UB_22 -0.0760941000
_diffrn_orient_matrix_UB_23 -0.0344162000
_diffrn_orient_matrix_UB_31 0.0221964000
_diffrn_orient_matrix_UB_32 -0.0079118000
_diffrn_orient_matrix_UB_33 0.0531109000
_diffrn_radiation_monochromator mirror
_diffrn_radiation_probe x-ray
_diffrn_radiation_type 'Mo K\a'
_diffrn_radiation_wavelength 0.71073
_diffrn_reflns_av_R_equivalents 0.0599
_diffrn_reflns_av_unetI/netI 0.0295
_diffrn_reflns_Laue_measured_fraction_full 0.998
_diffrn_reflns_Laue_measured_fraction_max 0.998
_diffrn_reflns_limit_h_max 11
_diffrn_reflns_limit_h_min -11
_diffrn_reflns_limit_k_max 12
_diffrn_reflns_limit_k_min -12
_diffrn_reflns_limit_l_max 14
_diffrn_reflns_limit_l_min -15
_diffrn_reflns_number 32987
_diffrn_reflns_point_group_measured_fraction_full 0.998
_diffrn_reflns_point_group_measured_fraction_max 0.998
_diffrn_reflns_theta_full 24.999
_diffrn_reflns_theta_max 24.999
_diffrn_reflns_theta_min 2.132
_diffrn_source 'micro-focus sealed X-ray tube'
_diffrn_source_type 'Rigaku (Mo) X-ray Source'
_exptl_absorpt_coefficient_mu 0.174
_exptl_absorpt_correction_T_max 1.00000
_exptl_absorpt_correction_T_min 0.12672
_exptl_absorpt_correction_type multi-scan
_exptl_absorpt_process_details
;
CrysAlisPro 1.171.41.56a (Rigaku Oxford Diffraction, 2020)
Empirical absorption correction using spherical harmonics,
 implemented in SCALE3 ABSPACK scaling algorithm.
;
_exptl_crystal_colour 'clear light colourless'
_exptl_crystal_colour_lustre clear
_exptl_crystal_colour_modifier light
_exptl_crystal_colour_primary colourless
_exptl_crystal_density_diffrn 1.340
_exptl_crystal_description block
_exptl_crystal_F_000 476
_exptl_crystal_size_max 0.3
_exptl_crystal_size_mid 0.25
_exptl_crystal_size_min 0.2
_refine_diff_density_max 0.262
_refine_diff_density_min -0.463
_refine_diff_density_rms 0.062
_refine_ls_extinction_method none
_refine_ls_goodness_of_fit_ref 1.056
_refine_ls_hydrogen_treatment constr
_refine_ls_matrix_type full
_refine_ls_number_parameters 299
_refine_ls_number_reflns 3958
_refine_ls_number_restraints 0
_refine_ls_restrained_S_all 1.056
_refine_ls_R_factor_all 0.0398
_refine_ls_R_factor_gt 0.0359
_refine_ls_shift/su_max 0.001
_refine_ls_shift/su_mean 0.000
_refine_ls_structure_factor_coef Fsqd
_refine_ls_weighting_details 'w=1/[\s^2^(Fo^2^)+(0.0492P)^2^+0.4169P] where P=(Fo^2^+2Fc^2^)/3'
_refine_ls_weighting_scheme calc
_refine_ls_wR_factor_gt 0.0941
_refine_ls_wR_factor_ref 0.0970
_reflns_Friedel_coverage 0.000
_reflns_number_gt 3584
_reflns_number_total 3958
_reflns_threshold_expression 'I > 2\s(I)'
_cod_data_source_file d2ob02199d2.cif
_cod_data_source_block k10910-myc-c
_cod_depositor_comments 'Adding full bibliography for 7159105--7159114.cif.'
_cod_original_cell_volume 1121.72(5)
_cod_database_code 7159107
_shelx_shelxl_version_number 2018/3
_shelx_space_group_comment
;
The symmetry employed for this shelxl refinement is uniquely defined
by the following loop, which should always be used as a source of
symmetry information in preference to the above space-group names.
They are only intended as comments.
;
_diffrn_oxdiff_digest_frames
;
01ddb39772ffe15e3c72ea0000a4af635c00025c068
;
_reflns_odcompleteness_completeness 99.30
_reflns_odcompleteness_iscentric 1
_reflns_odcompleteness_theta 26.32
_olex2_refinement_description
;
1. Fixed Uiso
 At 1.2 times of:
  All C(H) groups, All C(H,H) groups
 At 1.5 times of:
  All C(H,H,H) groups
2.a Secondary CH2 refined with riding coordinates:
 C3(H3A,H3B), C16(H16A,H16B)
2.b Aromatic/amide H refined with riding coordinates:
 C5(H5), C6(H6), C7(H7), C8(H8), C11(H11), C12(H12), C13(H13), C14(H14),
 C18(H18), C19(H19), C20(H20), C21(H21), C22(H22), C24(H24), C25(H25), C27(H27),
  C28(H28)
2.c Idealised Me refined as rotating group:
 C29(H29A,H29B,H29C)
;
_olex2_submission_special_instructions 'No special instructions were received'
_oxdiff_exptl_absorpt_empirical_details
;
Empirical correction (ABSPACK) includes:
- Absorption correction using spherical harmonics
- Frame scaling
;
_oxdiff_exptl_absorpt_empirical_full_max 4.035
_oxdiff_exptl_absorpt_empirical_full_min 0.593

loop_
_space_group_symop_operation_xyz
'x, y, z'
'-x, -y, -z'

loop_
_atom_site_label
_atom_site_type_symbol
_atom_site_fract_x
_atom_site_fract_y
_atom_site_fract_z
_atom_site_U_iso_or_equiv
_atom_site_adp_type
_atom_site_occupancy
_atom_site_site_symmetry_order
_atom_site_calc_flag
_atom_site_refinement_flags_posn
_atom_site_refinement_flags_adp
_atom_site_refinement_flags_occupancy
_atom_site_disorder_assembly
_atom_site_disorder_group
S1 S 0.76829(4) 0.50602(4) 0.70612(3) 0.02568(13) Uani 1 1 d . . . . .
O1 O 0.61847(12) 0.15328(11) 0.56742(9) 0.0257(3) Uani 1 1 d . . . . .
O2 O 0.70576(15) 0.61785(12) 0.69706(12) 0.0416(3) Uani 1 1 d . . . . .
O3 O 0.90014(13) 0.54482(12) 0.80422(10) 0.0362(3) Uani 1 1 d . . . . .
C1 C 0.65634(15) 0.22907(14) 0.67415(13) 0.0189(3) Uani 1 1 d . . . . .
C2 C 0.62513(16) 0.37935(14) 0.71892(13) 0.0192(3) Uani 1 1 d . . . . .
C3 C 0.62891(16) 0.44603(15) 0.85135(12) 0.0195(3) Uani 1 1 d . . . . .
H3A H 0.587383 0.368997 0.868302 0.023 Uiso 1 1 calc R . . . .
H3B H 0.731229 0.488885 0.902111 0.023 Uiso 1 1 calc R . . . .
C4 C 0.54658(16) 0.55947(15) 0.88480(13) 0.0193(3) Uani 1 1 d . . . . .
C5 C 0.62396(17) 0.70343(16) 0.95930(13) 0.0235(3) Uani 1 1 d . . . . .
H5 H 0.726605 0.730758 0.982157 0.028 Uiso 1 1 calc R . . . .
C6 C 0.55057(18) 0.80695(16) 1.00010(14) 0.0261(3) Uani 1 1 d . . . . .
H6 H 0.603669 0.903041 1.049243 0.031 Uiso 1 1 calc R . . . .
C7 C 0.39820(17) 0.76663(16) 0.96739(14) 0.0244(3) Uani 1 1 d . . . . .
H7 H 0.348733 0.835275 0.996334 0.029 Uiso 1 1 calc R . . . .
C8 C 0.31897(17) 0.62421(15) 0.89159(13) 0.0216(3) Uani 1 1 d . . . . .
H8 H 0.216352 0.598147 0.869293 0.026 Uiso 1 1 calc R . . . .
C9 C 0.39127(16) 0.51924(15) 0.84821(12) 0.0189(3) Uani 1 1 d . . . . .
C10 C 0.30741(15) 0.36652(15) 0.76492(13) 0.0193(3) Uani 1 1 d . . . . .
C11 C 0.18725(16) 0.29731(16) 0.78417(14) 0.0234(3) Uani 1 1 d . . . . .
H11 H 0.156117 0.348905 0.847855 0.028 Uiso 1 1 calc R . . . .
C12 C 0.11353(17) 0.15299(16) 0.71001(15) 0.0277(4) Uani 1 1 d . . . . .
H12 H 0.033220 0.108377 0.723638 0.033 Uiso 1 1 calc R . . . .
C13 C 0.15994(17) 0.07556(16) 0.61557(15) 0.0287(4) Uani 1 1 d . . . . .
H13 H 0.113013 -0.022189 0.567315 0.034 Uiso 1 1 calc R . . . .
C14 C 0.27610(17) 0.14332(16) 0.59279(14) 0.0243(3) Uani 1 1 d . . . . .
H14 H 0.305268 0.091033 0.528086 0.029 Uiso 1 1 calc R . . . .
C15 C 0.34978(16) 0.28877(15) 0.66554(13) 0.0202(3) Uani 1 1 d . . . . .
C16 C 0.47284(16) 0.36298(15) 0.63755(13) 0.0216(3) Uani 1 1 d . . . . .
H16A H 0.463040 0.457545 0.648685 0.026 Uiso 1 1 calc R . . . .
H16B H 0.465226 0.307254 0.554515 0.026 Uiso 1 1 calc R . . . .
C17 C 0.72190(15) 0.17161(15) 0.75731(13) 0.0194(3) Uani 1 1 d . . . . .
C18 C 0.65888(17) 0.02619(15) 0.72306(14) 0.0234(3) Uani 1 1 d . . . . .
H18 H 0.576865 -0.026811 0.654872 0.028 Uiso 1 1 calc R . . . .
C19 C 0.71758(19) -0.03939(17) 0.78984(15) 0.0294(4) Uani 1 1 d . . . . .
H19 H 0.674364 -0.135918 0.767202 0.035 Uiso 1 1 calc R . . . .
C20 C 0.84044(19) 0.03850(18) 0.89019(15) 0.0312(4) Uani 1 1 d . . . . .
H20 H 0.880686 -0.006146 0.934429 0.037 Uiso 1 1 calc R . . . .
C21 C 0.90410(17) 0.18280(18) 0.92535(15) 0.0298(4) Uani 1 1 d . . . . .
H21 H 0.986884 0.234714 0.993056 0.036 Uiso 1 1 calc R . . . .
C22 C 0.84454(16) 0.25008(16) 0.85971(14) 0.0241(3) Uani 1 1 d . . . . .
H22 H 0.886453 0.347361 0.884051 0.029 Uiso 1 1 calc R . . . .
C23 C 0.80652(16) 0.41369(15) 0.57257(14) 0.0214(3) Uani 1 1 d . . . . .
C24 C 0.70546(17) 0.37739(17) 0.46270(15) 0.0268(4) Uani 1 1 d . . . . .
H24 H 0.617115 0.402493 0.458645 0.032 Uiso 1 1 calc R . . . .
C25 C 0.73770(17) 0.30349(17) 0.35938(15) 0.0278(4) Uani 1 1 d . . . . .
H25 H 0.669292 0.276912 0.285415 0.033 Uiso 1 1 calc R . . . .
C26 C 0.87145(17) 0.26803(16) 0.36423(14) 0.0244(3) Uani 1 1 d . . . . .
C27 C 0.97172(17) 0.30873(16) 0.47541(15) 0.0251(3) Uani 1 1 d . . . . .
H27 H 1.062214 0.287946 0.479945 0.030 Uiso 1 1 calc R . . . .
C28 C 0.93992(16) 0.37960(15) 0.57970(14) 0.0240(3) Uani 1 1 d . . . . .
H28 H 1.007132 0.404075 0.653653 0.029 Uiso 1 1 calc R . . . .
C29 C 0.9055(2) 0.18617(18) 0.25150(15) 0.0328(4) Uani 1 1 d . . . . .
H29A H 1.004794 0.178976 0.271676 0.049 Uiso 1 1 calc GR . . . .
H29B H 0.895482 0.236123 0.203030 0.049 Uiso 1 1 calc GR . . . .
H29C H 0.837892 0.091144 0.207834 0.049 Uiso 1 1 calc GR . . . .

loop_
_atom_site_aniso_label
_atom_site_aniso_U_11
_atom_site_aniso_U_22
_atom_site_aniso_U_33
_atom_site_aniso_U_23
_atom_site_aniso_U_13
_atom_site_aniso_U_12
S1 0.0341(2) 0.0151(2) 0.0276(2) 0.00787(16) 0.01511(18) 0.00328(15)
O1 0.0385(6) 0.0182(5) 0.0196(6) 0.0065(5) 0.0115(5) 0.0080(5)
O2 0.0626(8) 0.0205(6) 0.0607(9) 0.0223(6) 0.0414(7) 0.0185(6)
O3 0.0363(7) 0.0298(6) 0.0254(6) 0.0037(5) 0.0083(5) -0.0096(5)
C1 0.0200(7) 0.0151(7) 0.0215(8) 0.0066(6) 0.0104(6) 0.0034(5)
C2 0.0246(7) 0.0147(7) 0.0192(8) 0.0074(6) 0.0096(6) 0.0053(6)
C3 0.0234(7) 0.0178(7) 0.0170(7) 0.0067(6) 0.0067(6) 0.0078(6)
C4 0.0262(8) 0.0186(7) 0.0150(7) 0.0080(6) 0.0077(6) 0.0086(6)
C5 0.0247(8) 0.0218(8) 0.0215(8) 0.0078(6) 0.0070(6) 0.0058(6)
C6 0.0338(9) 0.0167(7) 0.0229(8) 0.0048(6) 0.0084(7) 0.0063(6)
C7 0.0335(8) 0.0209(7) 0.0230(8) 0.0093(6) 0.0129(7) 0.0141(6)
C8 0.0249(8) 0.0232(8) 0.0203(8) 0.0109(6) 0.0090(6) 0.0101(6)
C9 0.0261(8) 0.0186(7) 0.0146(7) 0.0091(6) 0.0071(6) 0.0073(6)
C10 0.0218(7) 0.0186(7) 0.0177(7) 0.0092(6) 0.0031(6) 0.0081(6)
C11 0.0249(8) 0.0242(8) 0.0235(8) 0.0118(7) 0.0082(6) 0.0099(6)
C12 0.0234(8) 0.0242(8) 0.0343(9) 0.0146(7) 0.0061(7) 0.0044(6)
C13 0.0273(8) 0.0185(8) 0.0309(9) 0.0076(7) 0.0009(7) 0.0037(6)
C14 0.0278(8) 0.0207(7) 0.0198(8) 0.0059(6) 0.0034(6) 0.0093(6)
C15 0.0233(7) 0.0198(7) 0.0172(7) 0.0089(6) 0.0029(6) 0.0088(6)
C16 0.0306(8) 0.0198(7) 0.0161(7) 0.0084(6) 0.0081(6) 0.0094(6)
C17 0.0215(7) 0.0182(7) 0.0204(8) 0.0070(6) 0.0106(6) 0.0091(6)
C18 0.0288(8) 0.0182(7) 0.0198(8) 0.0047(6) 0.0077(6) 0.0083(6)
C19 0.0431(10) 0.0202(8) 0.0288(9) 0.0109(7) 0.0141(8) 0.0160(7)
C20 0.0382(9) 0.0364(9) 0.0294(9) 0.0174(8) 0.0137(8) 0.0262(8)
C21 0.0218(8) 0.0384(9) 0.0254(9) 0.0090(7) 0.0062(7) 0.0151(7)
C22 0.0206(7) 0.0222(8) 0.0260(8) 0.0056(7) 0.0099(6) 0.0077(6)
C23 0.0262(8) 0.0176(7) 0.0256(8) 0.0132(6) 0.0110(7) 0.0058(6)
C24 0.0256(8) 0.0365(9) 0.0337(9) 0.0255(8) 0.0151(7) 0.0143(7)
C25 0.0273(8) 0.0364(9) 0.0256(8) 0.0205(7) 0.0078(7) 0.0071(7)
C26 0.0293(8) 0.0204(7) 0.0300(9) 0.0151(7) 0.0147(7) 0.0061(6)
C27 0.0223(8) 0.0229(8) 0.0354(9) 0.0162(7) 0.0114(7) 0.0088(6)
C28 0.0234(8) 0.0208(7) 0.0266(8) 0.0125(7) 0.0044(7) 0.0034(6)
C29 0.0407(10) 0.0290(9) 0.0335(9) 0.0150(8) 0.0190(8) 0.0095(7)

loop_
_atom_type_symbol
_atom_type_description
_atom_type_scat_dispersion_real
_atom_type_scat_dispersion_imag
_atom_type_scat_source
C C 0.0033 0.0016 'International Tables Vol C Tables 4.2.6.8 and 6.1.1.4'
H H 0.0000 0.0000 'International Tables Vol C Tables 4.2.6.8 and 6.1.1.4'
O O 0.0106 0.0060 'International Tables Vol C Tables 4.2.6.8 and 6.1.1.4'
S S 0.1246 0.1234 'International Tables Vol C Tables 4.2.6.8 and 6.1.1.4'

loop_
_geom_angle_atom_site_label_1
_geom_angle_atom_site_label_2
_geom_angle_atom_site_label_3
_geom_angle
_geom_angle_site_symmetry_1
_geom_angle_site_symmetry_3
_geom_angle_publ_flag
O2 S1 O3 118.89(8) . . ?
O2 S1 C2 106.85(7) . . ?
O2 S1 C23 108.33(7) . . ?
O3 S1 C2 106.47(7) . . ?
O3 S1 C23 107.43(7) . . ?
C23 S1 C2 108.50(7) . . ?
O1 C1 C2 118.09(13) . . ?
O1 C1 C17 119.01(12) . . ?
C17 C1 C2 122.78(12) . . ?
C1 C2 S1 108.56(9) . . ?
C3 C2 S1 107.12(9) . . ?
C3 C2 C1 114.03(11) . . ?
C16 C2 S1 109.16(10) . . ?
C16 C2 C1 108.17(11) . . ?
C16 C2 C3 109.72(11) . . ?
C2 C3 H3A 108.5 . . ?
C2 C3 H3B 108.5 . . ?
H3A C3 H3B 107.5 . . ?
C4 C3 C2 115.15(12) . . ?
C4 C3 H3A 108.5 . . ?
C4 C3 H3B 108.5 . . ?
C5 C4 C3 120.18(13) . . ?
C5 C4 C9 119.25(13) . . ?
C9 C4 C3 120.40(12) . . ?
C4 C5 H5 119.5 . . ?
C6 C5 C4 121.06(14) . . ?
C6 C5 H5 119.5 . . ?
C5 C6 H6 120.2 . . ?
C7 C6 C5 119.68(14) . . ?
C7 C6 H6 120.2 . . ?
C6 C7 H7 119.9 . . ?
C6 C7 C8 120.14(14) . . ?
C8 C7 H7 119.9 . . ?
C7 C8 H8 119.6 . . ?
C7 C8 C9 120.80(14) . . ?
C9 C8 H8 119.6 . . ?
C4 C9 C10 119.65(12) . . ?
C8 C9 C4 119.02(13) . . ?
C8 C9 C10 121.33(13) . . ?
C11 C10 C9 121.03(13) . . ?
C11 C10 C15 118.88(13) . . ?
C15 C10 C9 120.09(13) . . ?
C10 C11 H11 119.5 . . ?
C12 C11 C10 121.09(14) . . ?
C12 C11 H11 119.5 . . ?
C11 C12 H12 120.2 . . ?
C13 C12 C11 119.68(14) . . ?
C13 C12 H12 120.2 . . ?
C12 C13 H13 119.9 . . ?
C12 C13 C14 120.11(14) . . ?
C14 C13 H13 119.9 . . ?
C13 C14 H14 119.6 . . ?
C13 C14 C15 120.79(14) . . ?
C15 C14 H14 119.6 . . ?
C10 C15 C16 120.22(12) . . ?
C14 C15 C10 119.36(13) . . ?
C14 C15 C16 120.41(13) . . ?
C2 C16 H16A 109.4 . . ?
C2 C16 H16B 109.4 . . ?
C15 C16 C2 111.07(12) . . ?
C15 C16 H16A 109.4 . . ?
C15 C16 H16B 109.4 . . ?
H16A C16 H16B 108.0 . . ?
C18 C17 C1 116.00(13) . . ?
C22 C17 C1 124.53(13) . . ?
C22 C17 C18 119.34(14) . . ?
C17 C18 H18 119.8 . . ?
C19 C18 C17 120.42(14) . . ?
C19 C18 H18 119.8 . . ?
C18 C19 H19 120.0 . . ?
C20 C19 C18 119.91(15) . . ?
C20 C19 H19 120.0 . . ?
C19 C20 H20 119.8 . . ?
C19 C20 C21 120.35(15) . . ?
C21 C20 H20 119.8 . . ?
C20 C21 H21 119.9 . . ?
C20 C21 C22 120.11(15) . . ?
C22 C21 H21 119.9 . . ?
C17 C22 H22 120.1 . . ?
C21 C22 C17 119.86(14) . . ?
C21 C22 H22 120.1 . . ?
C24 C23 S1 120.44(12) . . ?
C28 C23 S1 118.68(12) . . ?
C28 C23 C24 120.87(14) . . ?
C23 C24 H24 120.4 . . ?
C25 C24 C23 119.15(14) . . ?
C25 C24 H24 120.4 . . ?
C24 C25 H25 119.5 . . ?
C24 C25 C26 121.03(15) . . ?
C26 C25 H25 119.5 . . ?
C25 C26 C29 120.88(15) . . ?
C27 C26 C25 118.49(14) . . ?
C27 C26 C29 120.63(14) . . ?
C26 C27 H27 119.3 . . ?
C28 C27 C26 121.31(14) . . ?
C28 C27 H27 119.3 . . ?
C23 C28 H28 120.4 . . ?
C27 C28 C23 119.10(14) . . ?
C27 C28 H28 120.4 . . ?
C26 C29 H29A 109.5 . . ?
C26 C29 H29B 109.5 . . ?
C26 C29 H29C 109.5 . . ?
H29A C29 H29B 109.5 . . ?
H29A C29 H29C 109.5 . . ?
H29B C29 H29C 109.5 . . ?

loop_
_geom_bond_atom_site_label_1
_geom_bond_atom_site_label_2
_geom_bond_distance
_geom_bond_site_symmetry_2
_geom_bond_publ_flag
S1 O2 1.4367(12) . ?
S1 O3 1.4426(13) . ?
S1 C2 1.8463(14) . ?
S1 C23 1.7609(15) . ?
O1 C1 1.2089(17) . ?
C1 C2 1.5575(19) . ?
C1 C17 1.496(2) . ?
C2 C3 1.5503(19) . ?
C2 C16 1.540(2) . ?
C3 H3A 0.9700 . ?
C3 H3B 0.9700 . ?
C3 C4 1.5133(19) . ?
C4 C5 1.390(2) . ?
C4 C9 1.406(2) . ?
C5 H5 0.9300 . ?
C5 C6 1.387(2) . ?
C6 H6 0.9300 . ?
C6 C7 1.381(2) . ?
C7 H7 0.9300 . ?
C7 C8 1.385(2) . ?
C8 H8 0.9300 . ?
C8 C9 1.396(2) . ?
C9 C10 1.487(2) . ?
C10 C11 1.395(2) . ?
C10 C15 1.407(2) . ?
C11 H11 0.9300 . ?
C11 C12 1.385(2) . ?
C12 H12 0.9300 . ?
C12 C13 1.383(2) . ?
C13 H13 0.9300 . ?
C13 C14 1.384(2) . ?
C14 H14 0.9300 . ?
C14 C15 1.392(2) . ?
C15 C16 1.509(2) . ?
C16 H16A 0.9700 . ?
C16 H16B 0.9700 . ?
C17 C18 1.397(2) . ?
C17 C22 1.393(2) . ?
C18 H18 0.9300 . ?
C18 C19 1.381(2) . ?
C19 H19 0.9300 . ?
C19 C20 1.380(2) . ?
C20 H20 0.9300 . ?
C20 C21 1.385(2) . ?
C21 H21 0.9300 . ?
C21 C22 1.388(2) . ?
C22 H22 0.9300 . ?
C23 C24 1.387(2) . ?
C23 C28 1.386(2) . ?
C24 H24 0.9300 . ?
C24 C25 1.381(2) . ?
C25 H25 0.9300 . ?
C25 C26 1.397(2) . ?
C26 C27 1.386(2) . ?
C26 C29 1.504(2) . ?
C27 H27 0.9300 . ?
C27 C28 1.382(2) . ?
C28 H28 0.9300 . ?
C29 H29A 0.9600 . ?
C29 H29B 0.9600 . ?
C29 H29C 0.9600 . ?

loop_
_geom_torsion_atom_site_label_1
_geom_torsion_atom_site_label_2
_geom_torsion_atom_site_label_3
_geom_torsion_atom_site_label_4
_geom_torsion
_geom_torsion_site_symmetry_1
_geom_torsion_site_symmetry_2
_geom_torsion_site_symmetry_3
_geom_torsion_site_symmetry_4
_geom_torsion_publ_flag
S1 C2 C3 C4 81.50(13) . . . . ?
S1 C2 C16 C15 -166.98(10) . . . . ?
S1 C23 C24 C25 -179.25(11) . . . . ?
S1 C23 C28 C27 -179.20(11) . . . . ?
O1 C1 C2 S1 -79.72(14) . . . . ?
O1 C1 C2 C3 160.96(13) . . . . ?
O1 C1 C2 C16 38.61(17) . . . . ?
O1 C1 C17 C18 -38.38(19) . . . . ?
O1 C1 C17 C22 137.37(15) . . . . ?
O2 S1 C2 C1 155.65(10) . . . . ?
O2 S1 C2 C3 -80.79(11) . . . . ?
O2 S1 C2 C16 37.94(12) . . . . ?
O2 S1 C23 C24 -42.98(14) . . . . ?
O2 S1 C23 C28 136.35(12) . . . . ?
O3 S1 C2 C1 -76.33(11) . . . . ?
O3 S1 C2 C3 47.23(11) . . . . ?
O3 S1 C2 C16 165.97(10) . . . . ?
O3 S1 C23 C24 -172.59(11) . . . . ?
O3 S1 C23 C28 6.74(14) . . . . ?
C1 C2 C3 C4 -158.36(12) . . . . ?
C1 C2 C16 C15 75.07(14) . . . . ?
C1 C17 C18 C19 175.87(13) . . . . ?
C1 C17 C22 C21 -174.60(13) . . . . ?
C2 S1 C23 C24 72.68(13) . . . . ?
C2 S1 C23 C28 -107.99(12) . . . . ?
C2 C1 C17 C18 137.58(13) . . . . ?
C2 C1 C17 C22 -46.7(2) . . . . ?
C2 C3 C4 C5 -110.09(15) . . . . ?
C2 C3 C4 C9 74.60(17) . . . . ?
C3 C2 C16 C15 -49.88(15) . . . . ?
C3 C4 C5 C6 -173.87(14) . . . . ?
C3 C4 C9 C8 172.84(13) . . . . ?
C3 C4 C9 C10 -6.9(2) . . . . ?
C4 C5 C6 C7 0.7(2) . . . . ?
C4 C9 C10 C11 136.05(14) . . . . ?
C4 C9 C10 C15 -43.19(19) . . . . ?
C5 C4 C9 C8 -2.5(2) . . . . ?
C5 C4 C9 C10 177.73(13) . . . . ?
C5 C6 C7 C8 -1.8(2) . . . . ?
C6 C7 C8 C9 0.7(2) . . . . ?
C7 C8 C9 C4 1.4(2) . . . . ?
C7 C8 C9 C10 -178.81(13) . . . . ?
C8 C9 C10 C11 -43.7(2) . . . . ?
C8 C9 C10 C15 137.06(14) . . . . ?
C9 C4 C5 C6 1.5(2) . . . . ?
C9 C10 C11 C12 -176.80(14) . . . . ?
C9 C10 C15 C14 175.92(13) . . . . ?
C9 C10 C15 C16 -4.7(2) . . . . ?
C10 C11 C12 C13 0.4(2) . . . . ?
C10 C15 C16 C2 79.14(16) . . . . ?
C11 C10 C15 C14 -3.3(2) . . . . ?
C11 C10 C15 C16 176.02(13) . . . . ?
C11 C12 C13 C14 -2.3(2) . . . . ?
C12 C13 C14 C15 1.4(2) . . . . ?
C13 C14 C15 C10 1.5(2) . . . . ?
C13 C14 C15 C16 -177.90(14) . . . . ?
C14 C15 C16 C2 -101.51(15) . . . . ?
C15 C10 C11 C12 2.5(2) . . . . ?
C16 C2 C3 C4 -36.87(16) . . . . ?
C17 C1 C2 S1 104.28(13) . . . . ?
C17 C1 C2 C3 -15.04(18) . . . . ?
C17 C1 C2 C16 -137.39(13) . . . . ?
C17 C18 C19 C20 -0.8(2) . . . . ?
C18 C17 C22 C21 1.0(2) . . . . ?
C18 C19 C20 C21 0.9(2) . . . . ?
C19 C20 C21 C22 0.0(2) . . . . ?
C20 C21 C22 C17 -1.0(2) . . . . ?
C22 C17 C18 C19 -0.1(2) . . . . ?
C23 S1 C2 C1 39.04(12) . . . . ?
C23 S1 C2 C3 162.60(9) . . . . ?
C23 S1 C2 C16 -78.67(11) . . . . ?
C23 C24 C25 C26 -1.5(2) . . . . ?
C24 C23 C28 C27 0.1(2) . . . . ?
C24 C25 C26 C27 0.0(2) . . . . ?
C24 C25 C26 C29 179.34(14) . . . . ?
C25 C26 C27 C28 1.6(2) . . . . ?
C26 C27 C28 C23 -1.7(2) . . . . ?
C28 C23 C24 C25 1.4(2) . . . . ?
C29 C26 C27 C28 -177.73(14) . . . . ?
